data_4323723
loop_
_publ_author_name
'Kannappan Geetha'
'Munirathinam Nethaji'
'Akhil R. Chakravarty'

_publ_section_title
;
 An Alkoxo-Hydroxo-Bridged Octanuclear Copper(II) Complex with a
 Hydrophobic Exterior and a Hydrophilic Metallamacrobicyclic Core Showing
 Selective Hydrogen-Bonding Interactions
;
_journal_name_full 'Inorganic Chemistry'
_journal_page_first 6134
_journal_page_last 6137
_journal_paper_doi 10.1021/ic970487l
_journal_volume 36
_journal_year 1997
_chemical_compound_source Synthesis
_chemical_formula_structural '[Cu8L4(OH)3](ClO4).3H2O.C7H12'
_chemical_formula_sum 'C59 H97 Cl Cu8 N8 O22'
_chemical_formula_weight 1814.22
_chemical_name_common 'tetrakis(schiff base)tris(hydroxo)octacopper(II) perchlorate.3H2O.C7H12'
_chemical_name_systematic
;
 ?
;
_space_group_IT_number 2
_symmetry_cell_setting triclinic
_symmetry_space_group_name_Hall '-P 1'
_symmetry_space_group_name_H-M 'P -1'
_atom_sites_solution_hydrogens geom
_atom_sites_solution_primary direct
_atom_sites_solution_secondary difmap
_audit_creation_method SHELXL
_cell_angle_alpha 74.73(2)
_cell_angle_beta 84.73(2)
_cell_angle_gamma 69.42(3)
_cell_formula_units_Z 2
_cell_length_a 12.202(5)
_cell_length_b 14.852(4)
_cell_length_c 23.362(5)
_cell_measurement_reflns_used 25
_cell_measurement_temperature 294
_cell_measurement_theta_max 25
_cell_measurement_theta_min 1
_cell_volume 3824(2)
_computing_cell_refinement local
_computing_data_collection ENRAF-NONIUS
_computing_data_reduction local
_computing_molecular_graphics 'ORTEP II'
_computing_publication_material 'SHELXL93 ; PARST '
_computing_structure_refinement SHELXL-93
_computing_structure_solution SHELXS-86
_diffrn_ambient_temperature 294
_diffrn_measurement_device 'Enraf-Nonius CAD4 diffractometer'
_diffrn_measurement_method w
_diffrn_radiation_monochromator graphite
_diffrn_radiation_source 'fine-focus sealed tube'
_diffrn_radiation_type MoKa
_diffrn_radiation_wavelength 0.71070
_diffrn_reflns_av_R_equivalents 0.0000
_diffrn_reflns_av_sigmaI/netI 0.0569
_diffrn_reflns_limit_h_max 14
_diffrn_reflns_limit_h_min -14
_diffrn_reflns_limit_k_max 17
_diffrn_reflns_limit_k_min -16
_diffrn_reflns_limit_l_max 27
_diffrn_reflns_limit_l_min 0
_diffrn_reflns_number 13441
_diffrn_reflns_theta_max 24.97
_diffrn_reflns_theta_min 1.51
_diffrn_standards_decay_% <1
_diffrn_standards_interval_count 100
_diffrn_standards_interval_time 3600
_diffrn_standards_number 3
_exptl_absorpt_coefficient_mu 2.287
_exptl_absorpt_correction_T_max 1.045
_exptl_absorpt_correction_T_min 0.963
_exptl_absorpt_correction_type DIFABS
_exptl_crystal_colour 'greenish block'
_exptl_crystal_density_diffrn 1.576
_exptl_crystal_density_meas ?
_exptl_crystal_density_method 'not measured'
_exptl_crystal_F_000 1864
_exptl_crystal_size_max 0.23
_exptl_crystal_size_mid 0.3
_exptl_crystal_size_min 0.18
_refine_diff_density_max .987
_refine_diff_density_min -.656
_refine_diff_density_rms .100
_refine_ls_extinction_coef none
_refine_ls_extinction_method none
_refine_ls_goodness_of_fit_all 1.067
_refine_ls_goodness_of_fit_obs 1.069
_refine_ls_hydrogen_treatment constr
_refine_ls_matrix_type full
_refine_ls_number_parameters 859
_refine_ls_number_reflns 13427
_refine_ls_number_restraints 6
_refine_ls_restrained_S_all 1.075
_refine_ls_restrained_S_obs 1.073
_refine_ls_R_factor_all 0.1086
_refine_ls_R_factor_obs 0.0577
_refine_ls_shift/esd_max 8.556
_refine_ls_shift/esd_mean 0.417
_refine_ls_structure_factor_coef Fsqd
_refine_ls_weighting_details 'w=1/[s^2^(Fo^2^)+( 0.0831P)^2^+8.9284P] where P=(Fo^2^+2Fc^2^)/3'
_refine_ls_weighting_scheme calc
_refine_ls_wR_factor_all 0.1777
_refine_ls_wR_factor_obs 0.1391
_reflns_number_observed 8528
_reflns_number_total 13441
_reflns_observed_criterion >2sigma(I)
_cod_data_source_file ic970487l.cif
_cod_data_source_block octanuclear_copper(II)_complex
_cod_depositor_comments
;
The following automatic conversions were performed:

'_exptl_crystal_density_meas' value 'not measured' was changed to '?'
- the value is perceived as not measured.

Automatic conversion script
Id: cif_fix_values 3008 2015-01-20 13:52:24Z robertas 

The following automatic conversions were performed:

'_refine_ls_weighting_scheme' value 'calc w=1/[s^2^(Fo^2^)+(
0.0831P)^2^+8.9284P] where P=(Fo^2^+2Fc^2^)/3' was changed to 'calc'.
New tag '_refine_ls_weighting_details' was created. The value of the
new tag was set to 'w=1/[s^2^(Fo^2^)+( 0.0831P)^2^+8.9284P] where
P=(Fo^2^+2Fc^2^)/3'.

Automatic conversion script
Id: cif_fix_values 3143 2015-03-26 13:38:13Z robertas 
;
_cod_original_cell_volume 3823.3(20)
_cod_database_code 4323723

loop_
_symmetry_equiv_pos_as_xyz
'x, y, z'
'-x, -y, -z'

loop_
_atom_site_aniso_label
_atom_site_aniso_U_11
_atom_site_aniso_U_22
_atom_site_aniso_U_33
_atom_site_aniso_U_23
_atom_site_aniso_U_13
_atom_site_aniso_U_12
Cu1 0.0650(6) 0.0378(5) 0.0410(5) -0.0078(4) -0.0023(4) -0.0111(4)
Cu2 0.0465(5) 0.0412(5) 0.0441(5) -0.0126(4) -0.0001(4) -0.0132(4)
Cu3 0.0495(6) 0.0467(5) 0.0469(5) -0.0096(4) -0.0034(4) -0.0212(4)
Cu4 0.0801(8) 0.0541(6) 0.0470(6) -0.0013(4) -0.0122(5) -0.0340(6)
Cu5 0.0470(6) 0.0536(6) 0.0511(6) -0.0137(4) 0.0049(4) -0.0202(5)
Cu6 0.0493(6) 0.0454(5) 0.0485(5) -0.0176(4) 0.0029(4) -0.0156(4)
Cu7 0.0496(6) 0.0573(6) 0.0458(5) -0.0143(4) -0.0014(4) -0.0231(5)
Cu8 0.0422(5) 0.0479(5) 0.0462(5) -0.0096(4) -0.0003(4) -0.0141(4)
O1 0.074(4) 0.034(3) 0.052(3) -0.010(2) -0.003(3) -0.010(3)
O2 0.060(3) 0.043(3) 0.039(3) -0.010(2) 0.000(2) -0.018(3)
O3 0.071(4) 0.048(3) 0.054(3) -0.018(3) 0.006(3) -0.020(3)
O4 0.050(3) 0.052(3) 0.054(3) -0.013(2) -0.005(3) -0.019(3)
O5 0.077(4) 0.063(4) 0.049(3) -0.007(3) -0.005(3) -0.040(3)
O6 0.084(4) 0.072(4) 0.046(3) -0.001(3) -0.015(3) -0.037(3)
O7 0.060(4) 0.071(4) 0.059(4) -0.012(3) 0.014(3) -0.031(3)
O8 0.047(3) 0.048(3) 0.056(3) -0.018(2) 0.003(3) -0.013(2)
O9 0.054(3) 0.061(3) 0.064(4) -0.029(3) 0.004(3) -0.022(3)
O10 0.053(3) 0.081(4) 0.061(4) -0.031(3) 0.002(3) -0.027(3)
O11 0.046(3) 0.057(3) 0.046(3) -0.009(2) -0.002(2) -0.020(3)
O12 0.055(3) 0.056(3) 0.049(3) -0.006(3) 0.005(3) -0.018(3)
O13 0.040(3) 0.044(3) 0.040(3) -0.011(2) 0.001(2) -0.013(2)
O14 0.042(3) 0.041(3) 0.044(3) -0.010(2) -0.001(2) -0.015(2)
O15 0.047(3) 0.046(3) 0.044(3) -0.008(2) -0.002(2) -0.020(2)
N1 0.080(5) 0.042(4) 0.048(4) -0.009(3) -0.003(4) -0.015(4)
N2 0.048(4) 0.045(3) 0.049(4) -0.015(3) 0.000(3) -0.012(3)
N3 0.049(4) 0.051(4) 0.057(4) -0.010(3) -0.005(3) -0.020(3)
N4 0.075(5) 0.057(4) 0.054(4) -0.001(3) -0.007(4) -0.028(4)
N5 0.048(4) 0.063(4) 0.056(4) -0.016(3) 0.005(3) -0.020(3)
N6 0.066(5) 0.051(4) 0.054(4) -0.021(3) 0.010(3) -0.021(3)
N7 0.060(5) 0.074(5) 0.049(4) -0.019(4) -0.001(3) -0.034(4)
N8 0.042(4) 0.057(4) 0.054(4) -0.015(3) 0.001(3) -0.013(3)
C1 0.069(6) 0.041(4) 0.062(5) -0.013(4) 0.005(4) -0.017(4)
C2 0.123(9) 0.041(5) 0.076(7) -0.013(5) 0.023(6) -0.012(5)
C3 0.084(7) 0.040(4) 0.059(5) -0.003(4) -0.003(5) -0.010(4)
C4 0.072(6) 0.050(5) 0.046(4) -0.003(4) -0.006(4) -0.019(4)
C5 0.145(11) 0.048(5) 0.065(6) 0.003(5) -0.017(7) -0.011(6)
C6 0.099(7) 0.046(5) 0.050(5) -0.011(4) -0.003(5) -0.010(5)
C7 0.087(7) 0.053(5) 0.050(5) -0.016(4) 0.004(5) -0.015(5)
C8 0.062(5) 0.051(5) 0.044(4) -0.014(4) 0.002(4) -0.021(4)
C9 0.046(5) 0.052(5) 0.057(5) -0.022(4) -0.004(4) -0.012(4)
C10 0.072(6) 0.068(6) 0.055(5) -0.029(4) 0.010(4) -0.016(5)
C11 0.064(6) 0.058(5) 0.063(5) -0.027(4) -0.001(4) -0.021(4)
C12 0.051(5) 0.049(5) 0.075(6) -0.020(4) 0.003(4) -0.017(4)
C13 0.134(10) 0.056(6) 0.087(7) -0.030(5) 0.029(7) -0.040(6)
C14 0.050(5) 0.054(5) 0.046(4) -0.018(4) -0.004(4) -0.014(4)
C15 0.075(6) 0.064(6) 0.060(5) -0.012(4) -0.017(5) -0.024(5)
C16 0.047(5) 0.057(5) 0.060(5) -0.021(4) -0.005(4) -0.017(4)
C17 0.043(5) 0.055(5) 0.075(6) -0.027(4) 0.003(4) -0.021(4)
C18 0.076(7) 0.074(6) 0.092(7) -0.022(6) -0.005(6) -0.042(6)
C19 0.073(6) 0.060(5) 0.061(5) -0.009(4) -0.004(4) -0.037(5)
C20 0.158(12) 0.100(8) 0.062(6) 0.007(5) -0.026(7) -0.091(9)
C21 0.088(7) 0.063(6) 0.060(5) -0.003(4) -0.009(5) -0.042(5)
C22 0.083(7) 0.074(6) 0.052(5) 0.001(5) -0.005(5) -0.034(5)
C23 0.164(13) 0.106(9) 0.063(7) 0.015(6) -0.014(7) -0.078(9)
C24 0.094(8) 0.084(7) 0.046(5) -0.002(5) -0.012(5) -0.037(6)
C25 0.076(6) 0.075(6) 0.050(5) -0.009(5) -0.012(4) -0.031(5)
C26 0.146(11) 0.107(9) 0.055(6) -0.009(6) -0.021(7) -0.064(9)
C27 0.071(6) 0.080(6) 0.060(6) -0.019(5) 0.010(5) -0.042(6)
C28 0.099(9) 0.104(9) 0.083(8) -0.008(7) 0.040(7) -0.040(7)
C29 0.062(6) 0.095(8) 0.061(6) -0.023(5) 0.015(5) -0.039(6)
C30 0.050(5) 0.090(7) 0.061(6) -0.031(5) 0.003(4) -0.024(5)
C31 0.057(6) 0.110(9) 0.107(9) -0.032(7) 0.029(6) -0.023(6)
C32 0.050(5) 0.072(6) 0.073(6) -0.015(5) 0.002(4) -0.017(5)
C33 0.055(5) 0.049(5) 0.066(5) -0.014(4) 0.003(4) -0.013(4)
C34 0.061(6) 0.053(5) 0.075(6) -0.024(4) 0.014(5) -0.016(4)
C35 0.089(7) 0.051(5) 0.065(6) -0.027(4) 0.004(5) -0.029(5)
C36 0.102(9) 0.098(8) 0.131(10) -0.084(8) 0.038(8) -0.046(7)
C37 0.073(6) 0.072(6) 0.078(6) -0.039(5) 0.010(5) -0.039(5)
C38 0.067(6) 0.061(5) 0.067(6) -0.021(4) 0.000(5) -0.035(5)
C39 0.076(7) 0.078(7) 0.108(8) -0.036(6) 0.014(6) -0.042(6)
C40 0.067(6) 0.075(6) 0.056(5) -0.024(5) 0.001(4) -0.029(5)
C41 0.077(7) 0.123(9) 0.065(6) -0.042(6) 0.016(5) -0.044(7)
C42 0.074(7) 0.100(7) 0.070(6) -0.047(5) 0.014(5) -0.045(6)
C43 0.067(6) 0.093(7) 0.050(5) -0.023(5) -0.003(4) -0.044(5)
C44 0.101(9) 0.123(10) 0.084(7) -0.051(7) 0.009(6) -0.057(8)
C45 0.050(5) 0.081(6) 0.046(5) -0.013(4) -0.002(4) -0.025(5)
C46 0.048(5) 0.059(5) 0.051(5) 0.000(4) -0.010(4) -0.018(4)
C47 0.052(5) 0.065(5) 0.060(5) -0.012(4) -0.005(4) -0.012(4)
C48 0.044(5) 0.056(5) 0.067(5) -0.030(4) 0.003(4) -0.016(4)
C49 0.047(5) 0.093(7) 0.084(7) -0..032(6) 0.002(5) -0.021(5)
C50 0.052(5) 0.068(6) 0.069(6) -0.023(5) 0.009(5) -0.027(5)
C51 0.065(6) 0.052(5) 0.053(5) -0.015(4) 0.016(4) -0.025(4)
C52 0.091(8) 0.073(7) 0.080(7) -0.004(5) 0.008(6) -0.039(6)
O20 0.077(5) 0.076(5) 0.121(6) -0.027(4) -0.030(4) -0.012(4)
O21 0.089(5) 0.062(4) 0.081(5) -0.019(3) -0.015(4) -0.010(4)
Cl1 0.149(4) 0.098(2) 0.106(3) -0.013(2) 0.029(3) -0.007(2)
O16 0.140(9) 0.200(10) 0.161(10) -0.085(9) 0.050(8) -0.036(7)
O17 0.209(12) 0.101(8) 0.344(19) -0.036(10) 0.068(12) 0.038(8)
O18 0.324(32) 0.192(16) 0.406(22) -0.095(15) 0.210(22) -0.167(19)
O19 0.438(24) 0.464(24) 0.137(8) -0.074(11) -0.112(12) 0.050(19)

loop_
_atom_site_label
_atom_site_type_symbol
_atom_site_fract_x
_atom_site_fract_y
_atom_site_fract_z
_atom_site_U_iso_or_equiv
_atom_site_thermal_displace_type
_atom_site_occupancy
_atom_site_calc_flag
_atom_site_refinement_flags
_atom_site_disorder_group
Cu1 Cu 0.23715(9) 0.19600(7) 0.41671(4) 0.0499(3) Uani 1 d . .
Cu2 Cu 0.19851(8) 0.44922(6) 0.41990(4) 0.0440(2) Uani 1 d . .
Cu3 Cu 0.35241(8) 0.51077(7) 0.32565(4) 0.0465(2) Uani 1 d . .
Cu4 Cu 0.26360(10) 0.54369(8) 0.17929(4) 0.0588(3) Uani 1 d . .
Cu5 Cu 0.45028(8) 0.31568(7) 0.21293(4) 0.0499(2) Uani 1 d . ..
Cu6 Cu 0.28535(8) 0.17073(7) 0.28713(4) 0.0469(2) Uani 1 d . .
Cu7 Cu 0.18972(9) 0.35820(7) 0.18156(4) 0.0492(2) Uani 1 d . .
Cu8 Cu 0.03453(8) 0.30572(7) 0.31097(4) 0.0462(2) Uani 1 d . .
O1 O 0.3080(5) 0.0795(4) 0.3872(2) 0.0557(14) Uani 1 d . .
O2 O 0.1947(5) 0.3155(4) 0.4470(2) 0.0472(12) Uani 1 d . .
O3 O 0.1898(5) 0.5858(4) 0.3920(2) 0.0572(14) Uani 1 d . .
O4 O 0.4210(5) 0.4192(4) 0.3985(2) 0.0516(13) Uani 1 d . .
O5 O 0.3187(5) 0.5752(4) 0.2437(2) 0.0595(15) Uani 1 d . .
O6 O 0.1787(6) 0.5237(4) 0.1223(2) 0.066(2) Uani 1 d . .
O7 O 0.4788(5) 0.4275(4) 0.1597(3) 0.0629(15) Uani 1 d . .
O8 O 0.4286(5) 0.2054(4) 0.2758(2) 0.0504(13) Uani 1 d . .
O9 O 0.1370(5) 0.1541(4) 0.2839(2) 0.0570(14) Uani 1 d . .
O10 O 0.3306(5) 0.3054(5) 0.1393(3) 0.0612(15) Uani 1 d . .
O11 O 0.0518(4) 0.3942(4) 0.2328(2) 0.0495(13) Uani 1 d . .
O12 O 0.0146(5) 0.2290(4) 0.3885(2) 0.0553(14) Uani 1 d . .
O13 O 0.2000(4) 0.2719(3) 0.3326(2) 0.0420(11) Uani 1 d . .
O14 O 0.2333(4) 0.4446(3) 0.3348(2) 0.0418(11) Uani 1 d . .
O15 O 0.2878(4) 0.4038(4) 0.2229(2) 0.0447(12) Uani 1 d . .
N1 N 0.2458(7) 0.1233(5) 0.4984(3) 0.059(2) Uani 1 d . .
N2 N 0.1651(5) 0.4573(5) 0.5011(3) 0.0478(15) Uani 1 d . .
N3 N 0.4479(6) 0.5915(5) 0.3203(3) 0.052(2) Uani 1 d . .
N4 N 0.2785(7) 0.6657(5) 0.1312(3) 0.063(2) Uani 1 d . .
N5 N 0.6060(6) 0.2266(5) 0.2055(3) 0.055(2) Uani 1 d . .
N6 N 0.3637(6) 0.0734(5) 0.2421(3) 0.056(2) Uani 1 d . .
N7 N 0.0970(6) 0.3082(5) 0.1435(3) 0.057(2) Uani 1 d . .
N8 N -0.1279(6) 0.3492(5) 0.2896(3) 0.052(2) Uani 1 d . .
C1 C 0.3494(8) -0.0097(6) 0.4198(4) 0.058(2) Uani 1 d . .
C2 C 0.4033(11) -0.0888(6) 0.3859(4) 0.086(3) Uani 1 d . .
H2A H 0.4226(64) -0.1532(7) 0.4130(6) 0.129 Uiso 1 calc R .
H2B H 0.4730(37) -0.0806(36) 0.3662(28) 0.129 Uiso 1 calc R .
H2C H 0.3484(26) -0.0827(37) 0.3570(24) 0.129 Uiso 1 calc R .
C3 C 0.3458(9) -0.0358(6) 0.4805(4) 0.065(2) Uani 1 d . .
H3 H 0.3796(9) -0.1029(6) 0.4987(4) 0.079 Uiso 1 calc R .
C4 C 0.2962(8) 0.0283(6) 0.5184(4) 0.058(2) Uani 1 d . .
C5 C 0.3007(11) -0.0182(7) 0.5844(4) 0.094(4) Uani 1 d . .
H5A H 0.3454(63) -0.0877(14) 0.5918(5) 0.141 Uiso 1 calc R .
H5B H 0.2226(13) -0.0096(54) 0.5993(8) 0.141 Uiso 1 calc R .
H5C H 0.3370(66) 0.0133(43) 0.6041(6) 0.141 Uiso 1 calc R .
C6 C 0.1939(9) 0.1916(6) 0.5359(4) 0.069(3) Uani 1 d . .
H6A H 0.1105(9) 0.2035(6) 0.5397(4) 0.082 Uiso 1 calc R .
H6B H 0.2286(9) 0.1630(6) 0.5751(4) 0.082 Uiso 1 calc R .
C7 C 0.2141(9) 0.2843(6) 0.5097(4) 0.066(2) Uani 1 d . .
H7 H 0.2974(9) 0.2711(6) 0.5154(4) 0.079 Uiso 1 calc R .
C8 C 0.1486(8) 0.3675(6) 0.5378(3) 0.052(2) Uani 1 d . .
H8A H 0.0660(8) 0.3755(6) 0.5405(3) 0.062 Uiso 1 calc R .
H8B H 0.1780(8) 0.3534(6) 0.5775(3) 0.062 Uiso 1 calc R .
C9 C 0.1491(7) 0.5356(6) 0.5218(4) 0.051(2) Uani 1 d . .
C10 C 0.1152(8) 0.5344(7) 0.5857(4) 0.065(2) Uani 1 d . .
H10A H 0.0358(19) 0.5355(47) 0.5917(7) 0.098 Uiso 1 calc R .
H10B H 0.1217(53) 0.5916(25) 0.5948(9) 0.098 Uiso 1 calc R .
H10C H 0.1663(35) 0.4753(24) 0.6111(4) 0.098 Uiso 1 calc R .
C11 C 0.1633(8) 0.6232(6) 0.4853(4) 0.059(2) Uani 1 d . .
H11 H 0.1613(8) 0.6714(6) 0.5043(4) 0.071 Uiso 1 calc R .
C12 C 0.1796(7) 0.6451(6) 0.4255(4) 0.058(2) Uani 1 d . .
C13 C 0.1873(11) 0.7450(7) 0.3931(5) 0.090(3) Uani 1 d . .
H13A H 0.1802(73) 0.7841(24) 0.4210(6) 0.135 Uiso 1 calc R .
H13B H 0.1253(43) 0.7786(26) 0.3644(25) 0.135 Uiso 1 calc R .
H13C H 0.2614(30) 0.7359(8) 0.3732(30) 0.135 Uiso 1 calc R .
C14 C 0.5012(7) 0.4277(6) 0.4281(3) 0.050(2) Uani 1 d . .
C15 C 0.5419(8) 0.3463(7) 0.4824(4) 0.066(2) Uani 1 d . .
H15A H 0.5892(47) 0.3631(22) 0.5056(14) 0.099 Uiso 1 calc R .
H15B H 0.5874(46) 0.2860(13) 0.4714(4) 0.099 Uiso 1 calc R .
H15C H 0.4755(9) 0.3371(32) 0.5053(14) 0.099 Uiso 1 calc R .
C16 C 0.5451(7) 0.5035(6) 0.4124(4) 0.053(2) Uani 1 d . .
H16 H 0.5976(7) 0.5033(6) 0.4389(4) 0.064 Uiso 1 calc R .
C17 C 0.5200(7) 0.5826(6) 0.3603(4) 0.055(2) Uani 1 d . .
C18 C 0.5839(9) 0.6570(7) 0.3529(5) 0.076(3) Uani 1 d . .
H18A H 0.6269(51) 0.6432(34) 0.3885(13) 0.113 Uiso 1 calc R .
H18B H 0.5279(10) 0.7231(8) 0.3456(32) 0.113 Uiso 1 calc R .
H18C H 0.6371(46) 0.6513(37) 0.3201(20) 0.113 Uiso 1 calc R .
C19 C 0.4246(8) 0.6719(7) 0.2648(4) 0.062(2) Uani 1 d . .
H19A H 0.3653(8) 0.7318(7) 0.2716(4) 0.074 Uiso 1 calc R .
H19B H 0.4954(8) 0.6866(7) 0.2513(4) 0.074 Uiso 1 calc R .
C20 C 0.3840(12) 0.6373(9) 0.2202(4) 0.097(4) Uani 1 d . .
H20 H 0.4565(12) 0.5925(9) 0.2072(4) 0.116 Uiso 1 calc R .
C21 C 0.3345(9) 0.7100(7) 0.1646(4) 0.068(3) Uani 1 d . .
H21A H 0.3961(9) 0.7288(7) 0.1408(4) 0.081 Uiso 1 calc R .
H21B H 0.2771(9) 0.7692(7) 0.1734(4) 0.081 Uiso 1 calc R .
C22 C 0.2499(9) 0.7016(7) 0.0756(4) 0.071(3) Uani 1 d . .
C23 C 0.2748(13) 0.7942(9) 0.0409(5) 0.109(4) Uani 1 d . .
H23A H 0.2472(79) 0.8119(43) 0.0010(13) 0.163 Uiso 1 calc R .
H23B H 0.3575(14) 0.7816(23) 0.0406(37) 0.163 Uiso 1 calc R .
H23C H 0.2353(69) 0.8478(20) 0.0593(25) 0.163 Uiso 1 calc R .
C24 C 0.1975(9) 0.6570(8) 0.0452(4) 0.075(3) Uani 1 d . .
H24 H 0.1827(9) 0.6869(8) 0.0051(4) 0.090 Uiso 1 calc R .
C25 C 0.1659(9) 0.5750(7) 0.0676(4) 0.066(2) Uani 1 d . .
C26 C 0.1106(12) 0.5357(9) 0.0285(4) 0.098(4) Uani 1 d . .
H26A H 0.1588(40) 0.4687(25) 0.0286(31) 0.147 Uiso 1 calc R .
H26B H 0.1039(73) 0.5765(41) -0.0113(10) 0.147 Uiso 1 calc R .
H26C H 0.0343(32) 0.5368(61) 0.0434(23) 0.147 Uiso 1 calc R .
C27 C 0.5626(9) 0.4196(8) 0.1222(4) 0.066(2) Uani 1 d . .
C28 C 0.5533(11) 0.5154(9) 0.0764(5) 0.100(4) Uani 1 d . .
H28A H 0.6129(51) 0.5024(14) 0.0468(22) 0.150 Uiso 1 calc R .
H28B H 0.5636(78) 0.5619(25) 0.0953(8) 0.150 Uiso 1 calc R .
H28C H 0.4776(31) 0.5427(35) 0.0579(28) 0.150 Uiso 1 calc R .
C29 C 0.6553(9) 0.3342(8) 0.1203(4) 0.069(3) Uani 1 d . .
H29 H 0.7076(9) 0.3377(8) 0.0889(4) 0.083 Uiso 1 calc R .
C30 C 0.6773(8) 0.2418(8) 0.1623(4) 0.065(2) Uani 1 d . .
C31 C 0.7885(9) 0.1599(9) 0.1539(5) 0.094(4) Uani 1 d . .
H31A H 0.8474(24) 0.1537(42) 0.1806(26) 0.141 Uiso 1 calc R .
H31B H 0.8152(41) 0.1755(31) 0.1137(11) 0.141 Uiso 1 calc R .
H31C H 0.7735(19) 0.0985(15) 0.1619(36) 0.141 Uiso 1 calc R .
C32 C 0.6353(8) 0.1350(7) 0.2529(4) 0.067(2) Uani 1 d . .
H32A H 0.6697(8) 0.1428(7) 0.2862(4) 0.080 Uiso 1 calc R .
H32B H 0.6910(8) 0.0805(7) 0.2387(4) 0.080 Uiso 1 calc R .
C33 C 0.5215(7) 0.1143(6) 0.2715(4) 0.058(2) Uani 1 d . .
H33 H 0.5329(7) 0.0668(6) 0.3104(4) 0.070 Uiso 1 calc R .
C34 C 0.4846(8) 0.0717(6) 0.2274(4) 0.063(2) Uani 1 d . .
H34A H 0.4878(8) 0.1112(6) 0.1873(4) 0.075 Uiso 1 calc R .
H34B H 0.5366(8) 0.0042(6) 0.2299(4) 0.075 Uiso 1 calc R .
C35 C 0.3176(9) 0.0196(6) 0.2238(4) 0.064(2) Uani 1 d . .
C36 C 0.3883(10) -0.0480(9) 0.1860(6) 0.098(4) Uani 1 d . .
H36A H 0.3443(33) -0.0863(49) 0.1788(34) 0.148 Uiso 1 calc R .
H36B H 0.4599(37) -0.0918(44) 0.2060(17) 0.148 Uiso 1 calc R .
H36C H 0.4059(67) -0.0091(9) 0.1488(16) 0.148 Uiso 1 calc R .
C37 C 0.2032(8) 0.0187(7) 0.2400(4) 0.067(2) Uani 1 d . .
H37 H 0.1807(8) -0.0283(7) 0.2293(4) 0.081 Uiso 1 calc R .
C38 C 0.1233(8) 0.0797(7) 0.2696(4) 0.060(2) Uani 1 d . .
C39 C 0.0082(9) 0.0653(8) 0.2899(5) 0.081(3) Uani 1 d . .
H39A H 0.0006(31) 0.0134(39) 0.2750(28) 0.122 Uiso 1 calc R .
H39B H -0.0550(9) 0.1259(18) 0.2751(28) 0.122 Uiso 1 calc R .
H39C H 0.0058(28) 0.0474(54) 0.3325(5) 0.122 Uiso 1 calc R .
C40 C 0.3375(8) 0.2613(7) 0.0976(4) 0.063(2) Uani 1 d . .
C41 C 0.4526(9) 0.2436(9) 0.0644(4) 0.083(3) Uani 1 d . .
H41A H 0.4457(22) 0.2256(56) 0.0287(18) 0.125 Uiso 1 calc R .
H41B H 0.5131(16) 0.1910(38) 0.0889(14) 0.125 Uiso 1 calc R .
H41C H 0.4721(34) 0.3032(19) 0.0545(29) 0.125 Uiso 1 calc R .
C42 C 0.2526(9) 0.2321(8) 0.0828(4) 0.072(3) Uani 1 d . .
H42 H 0.2718(9) 0.1951(8) 0.0546(4) 0.087 Uiso 1 calc R .
C43 C 0.1360(8) 0.2528(7) 0.1065(4) 0.064(2) Uani 1 d . .
C44 C 0.0622(11) 0.2022(9) 0.0876(5) 0.093(4) Uani 1 d . .
H44A H 0.1114(15) 0.1509(43) 0.0695(35) 0.139 Uiso 1 calc R .
H44B H 0.0040(49) 0.2501(15) 0.0596(29) 0.139 Uiso 1 calc R .
H44C H 0.0244(60) 0.1735(56) 0.1217(7) 0.139 Uiso 1 calc R .
C45 C -0.0218(7) 0.3288(7) 0.1672(4) 0.059(2) Uani 1 d . .
H45A H -0.0283(7) 0.2705(7) 0.1960(4) 0.070 Uiso 1 calc R .
H45B H -0.0774(7) 0.3469(7) 0.1355(4) 0.070 Uiso 1 calc R .
C46 C -0.0474(7) 0.4148(6) 0.1968(4) 0.055(2) Uani 1 d . .
H46 H -0.0577(7) 0.4765(6) 0.1660(4) 0.065 Uiso 1 calc R .
C47 C -0.1551(7) 0.4269(7) 0.2349(4) 0.061(2) Uani 1 d . .
H47A H -0.1813(7) 0.4915(7) 0.2437(4) 0.074 Uiso 1 calc R .
H47B H -0.2176(7) 0.4226(7) 0.2140(4) 0.074 Uiso 1 calc R .
C48 C -0.2086(7) 0.3198(6) 0.3209(4) 0.053(2) Uani 1 d . .
C49 C -0.3337(8) 0.3614(8) 0.2999(5) 0.074(3) Uani 1 d . .
H49A H -0.3814(13) 0.3350(40) 0.3297(14) 0.110 Uiso 1 calc R .
H49B H -0.3382(12) 0.3434(44) 0.2638(17) 0.110 Uiso 1 calc R .
H49C H -0.3611(21) 0.4325(9) 0.2927(30) 0.110 Uiso 1 calc R .
C50 C -0.1821(8) 0.2465(7) 0.3761(4) 0.060(2) Uani 1 d . .
H50 H -0.2420(8) 0.2236(7) 0.3936(4) 0.073 Uiso 1 calc R .
C51 C -0.0791(8) 0.2071(6) 0.4054(4) 0.056(2) Uani 1 d . .
C52 C -0.0624(10) 0.1265(7) 0.4623(5) 0.082(3) Uani 1 d . .
H52A H -0.0218(58) 0.0631(9) 0.4539(7) 0.123 Uiso 1 calc R .
H52B H -0.1374(10) 0.1278(36) 0.4793(18) 0.123 Uiso 1 calc R .
H52C H -0.0174(57) 0.1375(32) 0.4897(13) 0.123 Uiso 1 calc R .
O20 O 0.0537(6) 0.5709(5) 0.2556(4) 0.092(2) Uani 1 d . .
O21 O 0.4499(6) 0.2229(5) 0.3924(3) 0.080(2) Uani 1 d . .
Cl1 Cl 0.2179(4) 0.1825(3) 0.7211(2) 0.1320(15) Uani 1 d . .
O16 O 0.3012(10) 0.1565(9) 0.6774(5) 0.168(4) Uani 1 d . .
O17 O 0.1548(12) 0.2775(8) 0.7132(8) 0.251(7) Uani 1 d . .
O18 O 0.1753(23) 0.1156(14) 0.7529(10) 0.296(12) Uani 1 d . .
O19 O 0.2936(18) 0.1743(16) 0.7679(6) 0.395(11) Uani 1 d . .
C53 C 1.0277(28) -0.0763(23) 0.1403(14) 0.319(13) Uiso 1 d D .
C54 C 0.9520(34) -0.0998(30) 0.0957(18) 0.492(19) Uiso 1 d D .
C55 C 0.8518(33) -0.0977(27) 0.0699(16) 0.420(17) Uiso 1 d D .
C56 C 0.7957(29) -0.1873(24) 0.0910(14) 0.347(13) Uiso 1 d D .
C57 C 0.7933(29) -0.2976(25) 0.1122(15) 0.349(15) Uiso 1 d D .
C58 C 0.6796(26) -0.2866(22) 0.1246(12) 0.273(12) Uiso 1 d D .
O22 O 0.0930(15) 0.7832(12) 0.2441(7) 0.281(7) Uiso 1 d . .
C59 C 0.6598(34) -0.1271(31) 0.0719(19) 0.440(22) Uiso 1 d D .

loop_
_atom_type_symbol
_atom_type_description
_atom_type_scat_dispersion_real
_atom_type_scat_dispersion_imag
_atom_type_scat_source
C C .0033 .0016 'International Tables Vol C Tables 4.2.6.8 and 6.1.1.4'
H H .0000 .0000 'International Tables Vol C Tables 4.2.6.8 and 6.1.1.4'
N N .0061 .0033 'International Tables Vol C Tables 4.2.6.8 and 6.1.1.4'
O O .0106 .0060 'International Tables Vol C Tables 4.2.6.8 and 6.1.1.4'
Cl Cl .1484 .1585 'International Tables Vol C Tables 4.2.6.8 and 6.1.1.4'
Cu Cu .3201 1.2651 'International Tables Vol C Tables 4.2.6.8 and 6.1.1.4'

loop_
_geom_angle_atom_site_label_1
_geom_angle_atom_site_label_2
_geom_angle_atom_site_label_3
_geom_angle
_geom_angle_site_symmetry_1
_geom_angle_site_symmetry_3
_geom_angle_publ_flag
O1 Cu1 N1 94.3(3) . . yes
O1 Cu1 O2 169.3(2) . . yes
N1 Cu1 O2 86.3(2) . . yes
O1 Cu1 O13 87.1(2) . . yes
N1 Cu1 O13 170.2(3) . . yes
O2 Cu1 O13 94.2(2) . . yes
O1 Cu1 O12 96.8(2) . . yes
N1 Cu1 O12 101.9(3) . . yes
O2 Cu1 O12 93.6(2) . . yes
O13 Cu1 O12 68.3(2) . . yes
O1 Cu1 O21 85.0(2) . . yes
N1 Cu1 O21 105.4(3) . . yes
O2 Cu1 O21 84.5(2) . . yes
O13 Cu1 O21 84.4(2) . . yes
O12 Cu1 O21 152.4(2) . . yes
O1 Cu1 Cu6 48.9(2) . . yes
N1 Cu1 Cu6 143.1(2) . . yes
O2 Cu1 Cu6 130.34(15) . . yes
O13 Cu1 Cu6 38.62(14) . . yes
O12 Cu1 Cu6 82.73(12) . . yes
O21 Cu1 Cu6 77.78(14) . . yes
O1 Cu1 Cu8 94.2(2) . . yes
N1 Cu1 Cu8 137.0(2) . . yes
O2 Cu1 Cu8 92.7(2) . . yes
O13 Cu1 Cu8 33.17(14) . . yes
O12 Cu1 Cu8 35.18(11) . . yes
O21 Cu1 Cu8 117.29(14) . . yes
Cu6 Cu1 Cu8 57.52(4) . . yes
O1 Cu1 Cu2 152.8(2) . . yes
N1 Cu1 Cu2 105.4(2) . . yes
O2 Cu1 Cu2 20.81(14) . . yes
O13 Cu1 Cu2 76.65(14) . . yes
O12 Cu1 Cu2 97.19(12) . . yes
O21 Cu1 Cu2 72.02(14) . . yes
Cu6 Cu1 Cu2 110.28(4) . . yes
Cu8 Cu1 Cu2 84.09(4) . . yes
O3 Cu2 N2 93.8(2) . . yes
O3 Cu2 O2 175.7(2) . . yes
N2 Cu2 O2 86.0(2) . . yes
O3 Cu2 O14 84.7(2) . . yes
N2 Cu2 O14 178.5(2) . . yes
O2 Cu2 O14 95.5(2) . . yes
O3 Cu2 O4 81.6(2) . . yes
N2 Cu2 O4 109.4(2) . . yes
O2 Cu2 O4 102.5(2) . . yes
O14 Cu2 O4 70.3(2) . . yes
O3 Cu2 Cu3 58.3(2) . . yes
N2 Cu2 Cu3 136.3(2) . . yes
O2 Cu2 Cu3 124.3(2) . . yes
O14 Cu2 Cu3 42.60(13) . . yes
O4 Cu2 Cu3 40.00(12) . . yes
O3 Cu2 Cu1 159.5(2) . . yes
N2 Cu2 Cu1 106.7(2) . . yes
O2 Cu2 Cu1 21.15(15) . . yes
O14 Cu2 Cu1 74.81(13) . . yes
O4 Cu2 Cu1 91.24(12) . . yes
Cu3 Cu2 Cu1 104.45(4) . . yes
O5 Cu3 N3 85.5(3) . . yes
O5 Cu3 O4 163.6(2) . . yes
N3 Cu3 O4 94.9(3) . . yes
O5 Cu3 O14 94.6(2) . . yes
N3 Cu3 O14 171.0(2) . . yes
O4 Cu3 O14 87.6(2) . . yes
O5 Cu3 O3 111.9(2) . . yes
N3 Cu3 O3 100.8(2) . . yes
O4 Cu3 O3 84.2(2) . . yes
O14 Cu3 O3 70.8(2) . . yes
O5 Cu3 Cu2 129.4(2) . . yes
N3 Cu3 Cu2 131.7(2) . . yes
O4 Cu3 Cu2 61.0(2) . . yes
O14 Cu3 Cu2 43.08(14) . . yes
O3 Cu3 Cu2 40.50(12) . . yes
O5 Cu3 Cu4 22.8(2) . . yes
N3 Cu3 Cu4 106.7(2) . . yes
O4 Cu3 Cu4 147.2(2) . . yes
O14 Cu3 Cu4 74.90(14) . . yes
O3 Cu3 Cu4 114.50(14) . . yes
Cu2 Cu3 Cu4 115.31(4) . . yes
O6 Cu4 N4 95.8(3) . . yes
O6 Cu4 O5 168.4(3) . . yes
N4 Cu4 O5 85.8(3) . . yes
O6 Cu4 O15 87.0(2) . . yes
N4 Cu4 O15 166.2(3) . . yes
O5 Cu4 O15 94.1(2) . . yes
O6 Cu4 O7 100.0(2) . . yes
N4 Cu4 O7 96.3(3) . . yes
O5 Cu4 O7 91.2(2) . . yes
O15 Cu4 O7 69.9(2) . . yes
O6 Cu4 O20 88.5(2) . . yes
N4 Cu4 O20 114.1(3) . . yes
O5 Cu4 O20 80.3(2) . . yes
O15 Cu4 O20 79.5(2) . . yes
O7 Cu4 O20 147.5(2) . . yes
O6 Cu4 Cu7 50.4(2) . . yes
N4 Cu4 Cu7 145.5(2) . . yes
O5 Cu4 Cu7 128.7(2) . . yes
O15 Cu4 Cu7 37.05(14) . . yes
O7 Cu4 Cu7 85.10(13) . . yes
O20 Cu4 Cu7 76.45(14) . . yes
O6 Cu4 Cu5 95.8(2) . . yes
N4 Cu4 Cu5 131.9(2) . . yes
O5 Cu4 Cu5 91.6(2) . . yes
O15 Cu4 Cu5 34.30(15) . . yes
O7 Cu4 Cu5 35.67(12) . . yes
O20 Cu4 Cu5 112.75(14) . . yes
Cu7 Cu4 Cu5 58.04(4) . . yes
O6 Cu4 Cu3 153.5(2) . . yes
N4 Cu4 Cu3 108.4(2) . . yes
O5 Cu4 Cu3 22.6(2) . . yes
O15 Cu4 Cu3 72.06(14) . . yes
O7 Cu4 Cu3 88.15(13) . . yes
O20 Cu4 Cu3 72.04(14) . . yes
Cu7 Cu4 Cu3 106.07(4) . . yes
Cu5 Cu4 Cu3 76.20(4) . . yes
O7 Cu5 N5 93.7(3) . . yes
O7 Cu5 O8 172.5(2) . . yes
N5 Cu5 O8 86.0(3) . . yes
O7 Cu5 O15 88.4(2) . . yes
N5 Cu5 O15 177.9(3) . . yes
O8 Cu5 O15 91.8(2) . . yes
O7 Cu5 O10 91.1(2) . . yes
N5 Cu5 O10 107.1(3) . . yes
O8 Cu5 O10 96.1(2) . . yes
O15 Cu5 O10 73.0(2) . . yes
O7 Cu5 Cu7 100.7(2) . . yes
N5 Cu5 Cu7 141.4(2) . . yes
O8 Cu5 Cu7 83.9(2) . . yes
O15 Cu5 Cu7 37.98(14) . . yes
O10 Cu5 Cu7 37.80(14) . . yes
O7 Cu5 Cu4 54.2(2) . . yes
N5 Cu5 Cu4 147.8(2) . . yes
O8 Cu5 Cu4 125.3(2) . . yes
O15 Cu5 Cu4 34.31(14) . . yes
O10 Cu5 Cu4 79.07(15) . . yes
Cu7 Cu5 Cu4 59.22(4) . . yes
O7 Cu5 Cu6 156.7(2) . . yes
N5 Cu5 Cu6 107.0(2) . . yes
O8 Cu5 Cu6 27.7(2) . . yes
O15 Cu5 Cu6 70.97(14) . . yes
O10 Cu5 Cu6 72.83(15) . . yes
Cu7 Cu5 Cu6 56.26(4) . . yes
Cu4 Cu5 Cu6 105.03(5) . . yes
O9 Cu6 N6 93.0(3) . . yes
O9 Cu6 O8 169.3(2) . . yes
N6 Cu6 O8 86.2(3) . . yes
O9 Cu6 O13 85.5(2) . . yes
N6 Cu6 O13 178.4(3) . . yes
O8 Cu6 O13 95.2(2) . . yes
O9 Cu6 O1 90.2(2) . . yes
N6 Cu6 O1 104.8(2) . . yes
O8 Cu6 O1 100.4(2) . . yes
O13 Cu6 O1 75.9(2) . . yes
O9 Cu6 Cu8 49.9(2) . . yes
N6 Cu6 Cu8 139.9(2) . . yes
O8 Cu6 Cu8 127.10(15) . . yes
O13 Cu6 Cu8 38.48(14) . . yes
O1 Cu6 Cu8 91.67(14) . . yes
O9 Cu6 Cu1 91.4(2) . . yes
N6 Cu6 Cu1 142.4(2) . . yes
O8 Cu6 Cu1 95.8(2) . . yes
O13 Cu6 Cu1 38.45(13) . . yes
O1 Cu6 Cu1 37.80(12) . . yes
Cu8 Cu6 Cu1 64.43(4) . . yes
O9 Cu6 Cu5 141.6(2) . . yes
N6 Cu6 Cu5 89.5(2) . . yes
O8 Cu6 Cu5 27.8(2) . . yes
O13 Cu6 Cu5 91.23(14) . . yes
O1 Cu6 Cu5 126.02(15) . . yes
Cu8 Cu6 Cu5 110.08(5) . . yes
Cu1 Cu6 Cu5 109.34(4) . . yes
O10 Cu7 N7 94.4(3) . . yes
O10 Cu7 O11 172.1(2) . . yes
N7 Cu7 O11 85.2(3) . . yes
O10 Cu7 O15 85.2(2) . . yes
N7 Cu7 O15 177.6(3) . . yes
O11 Cu7 O15 95.0(2) . . yes
O10 Cu7 O6 87.9(2) . . yes
N7 Cu7 O6 108.9(3) . . yes
O11 Cu7 O6 99.8(2) . . yes
O15 Cu7 O6 73.5(2) . . yes
O10 Cu7 Cu5 50.6(2) . . yes
N7 Cu7 Cu5 140.7(2) . . yes
O11 Cu7 Cu5 126.76(15) . . yes
O15 Cu7 Cu5 37.96(15) . . yes
O6 Cu7 Cu5 89.44(15) . . yes
O10 Cu7 Cu4 89.4(2) . . yes
N7 Cu7 Cu4 145.4(2) . . yes
O11 Cu7 Cu4 95.5(2) . . yes
O15 Cu7 Cu4 37.04(14) . . yes
O6 Cu7 Cu4 36.75(13) . . yes
Cu5 Cu7 Cu4 62.74(4) . . yes
O10 Cu7 Cu8 143.2(2) . . yes
N7 Cu7 Cu8 87.7(2) . . yes
O11 Cu7 Cu8 28.86(15) . . yes
O15 Cu7 Cu8 91.24(15) . . yes
O6 Cu7 Cu8 126.0(2) . . yes
Cu5 Cu7 Cu8 109.65(4) . . yes
Cu4 Cu7 Cu8 109.23(4) . . yes
O12 Cu8 N8 94.3(3) . . yes
O12 Cu8 O13 87.5(2) . . yes
N8 Cu8 O13 175.6(2) . . yes
O12 Cu8 O11 175.8(2) . . yes
N8 Cu8 O11 85.3(2) . . yes
O13 Cu8 O11 92.5(2) . . yes
O12 Cu8 O9 88.2(2) . . yes
N8 Cu8 O9 109.3(2) . . yes
O13 Cu8 O9 74.7(2) . . yes
O11 Cu8 O9 95.9(2) . . yes
O12 Cu8 Cu6 97.6(2) . . yes
N8 Cu8 Cu6 144.3(2) . . yes
O13 Cu8 Cu6 38.95(14) . . yes
O11 Cu8 Cu6 85.0(2) . . yes
O9 Cu8 Cu6 38.18(13) . . yes
O12 Cu8 Cu1 54.2(2) . . yes
N8 Cu8 Cu1 147.9(2) . . yes
O13 Cu8 Cu1 33.42(14) . . yes
O11 Cu8 Cu1 125.4(2) . . yes
O9 Cu8 Cu1 79.27(14) . . yes
Cu6 Cu8 Cu1 58.05(4) . . yes
O12 Cu8 Cu7 154.2(2) . . yes
N8 Cu8 Cu7 107.5(2) . . yes
O13 Cu8 Cu7 71.77(14) . . yes
O11 Cu8 Cu7 28.6(2) . . yes
O9 Cu8 Cu7 71.88(14) . . yes
Cu6 Cu8 Cu7 56.53(4) . . yes
Cu1 Cu8 Cu7 104.63(4) . . yes
C1 O1 Cu1 125.0(5) . . yes
C1 O1 Cu6 141.7(5) . . yes
Cu1 O1 Cu6 93.3(2) . . yes
C7 O2 Cu2 107.6(4) . . yes
C7 O2 Cu1 108.0(4) . . yes
Cu2 O2 Cu1 138.0(3) . . yes
C12 O3 Cu2 125.2(5) . . yes
C12 O3 Cu3 132.5(5) . . yes
Cu2 O3 Cu3 81.2(2) . . yes
C14 O4 Cu3 124.1(5) . . yes
C14 O4 Cu2 131.2(5) . . yes
Cu3 O4 Cu2 78.9(2) . . yes
C14 O4 O21 116.0(5) . . yes
Cu3 O4 O21 109.0(2) . . yes
Cu2 O4 O21 88.8(2) . . yes
C20 O5 Cu3 112.4(5) . . yes
C20 O5 Cu4 108.7(5) . . yes
Cu3 O5 Cu4 134.6(3) . . yes
C25 O6 Cu4 123.2(6) . . yes
C25 O6 Cu7 139.9(6) . . yes
Cu4 O6 Cu7 92.9(2) . . yes
C27 O7 Cu5 123.3(6) . . yes
C27 O7 Cu4 143.0(6) . . yes
Cu5 O7 Cu4 90.1(2) . . yes
C33 O8 Cu6 104.7(4) . . yes
C33 O8 Cu5 108.7(5) . . yes
Cu6 O8 Cu5 124.5(3) . . yes
C33 O8 O21 104.7(5) . . yes
Cu6 O8 O21 98.8(2) . . yes
Cu5 O8 O21 113.4(2) . . yes
C38 O9 Cu6 124.5(6) . . yes
C38 O9 Cu8 143.6(6) . . yes
Cu6 O9 Cu8 91.9(2) . . yes
C40 O10 Cu7 124.7(6) . . yes
C40 O10 Cu5 141.2(6) . . yes
Cu7 O10 Cu5 91.6(2) . . yes
C46 O11 Cu7 105.5(4) . . yes
C46 O11 Cu8 108.3(4) . . yes
Cu7 O11 Cu8 122.6(3) . . yes
C46 O11 O20 110.1(5) . . yes
Cu7 O11 O20 103.3(3) . . yes
Cu8 O11 O20 106.8(3) . . yes
C51 O12 Cu8 123.7(5) . . yes
C51 O12 Cu1 145.4(5) . . yes
Cu8 O12 Cu1 90.6(2) . . yes
Cu8 O13 Cu1 113.4(2) . . yes
Cu8 O13 Cu6 102.6(2) . . yes
Cu1 O13 Cu6 102.9(2) . . yes
Cu8 O13 O14 107.8(2) . . yes
Cu1 O13 O14 100.2(2) . . yes
Cu6 O13 O14 130.0(2) . . yes
Cu8 O13 O15 101.7(2) . . yes
Cu1 O13 O15 143.1(2) . . yes
Cu6 O13 O15 79.4(2) . . yes
O14 O13 O15 56.4(2) . . yes
Cu8 O13 O21 169.0(2) . . yes
Cu1 O13 O21 57.7(2) . . yes
Cu6 O13 O21 86.5(2) . . yes
O14 O13 O21 69.7(2) . . yes
O15 O13 O21 86.0(2) . . yes
Cu3 O14 Cu2 94.3(2) . . yes
Cu3 O14 O13 143.9(2) . . yes
Cu2 O14 O13 102.0(2) . . yes
Cu3 O14 O20 106.0(2) . . yes
Cu2 O14 O20 114.6(3) . . yes
O13 O14 O20 96.1(2) . . yes
Cu3 O14 O15 91.6(2) . . yes
Cu2 O14 O15 170.3(2) . . yes
O13 O14 O15 68.9(2) . . yes
O20 O14 O15 70.8(2) . . yes
Cu3 O14 O21 88.2(2) . . yes
Cu2 O14 O21 84.9(2) . . yes
O13 O14 O21 61.8(2) . . yes
O20 O14 O21 154.1(2) . . yes
O15 O14 O21 87.6(2) . . yes
Cu5 O15 Cu4 111.4(2) . . yes
Cu5 O15 Cu7 104.1(2) . . yes
Cu4 O15 Cu7 105.9(2) . . yes
Cu5 O15 O14 115.9(2) . . yes
Cu4 O15 O14 95.1(2) . . yes
Cu7 O15 O14 123.5(2) . . yes
Cu5 O15 O13 102.0(2) . . yes
Cu4 O15 O13 142.9(2) . . yes
Cu7 O15 O13 80.1(2) . . yes
O14 O15 O13 54.66(15) . . yes
Cu5 O15 O20 166.3(3) . . yes
Cu4 O15 O20 63.5(2) . . yes
Cu7 O15 O20 89.7(2) . . yes
O14 O15 O20 54.3(2) . . yes
O13 O15 O20 80.3(2) . . yes
C4 N1 C6 124.1(7) . . yes
C4 N1 Cu1 126.0(6) . . yes
C6 N1 Cu1 109.8(5) . . yes
C9 N2 C8 122.2(7) . . yes
C9 N2 Cu2 126.2(6) . . yes
C8 N2 Cu2 111.4(5) . . yes
C17 N3 C19 122.5(7) . . yes
C17 N3 Cu3 125.9(6) . . yes
C19 N3 Cu3 111.5(5) . . yes
C22 N4 C21 124.1(7) . . yes
C22 N4 Cu4 124.5(7) . . yes
C21 N4 Cu4 111.3(5) . . yes
C30 N5 C32 122.4(8) . . yes
C30 N5 Cu5 125.0(6) . . yes
C32 N5 Cu5 112.5(5) . . yes
C35 N6 C34 122.8(7) . . yes
C35 N6 Cu6 126.3(6) . . yes
C34 N6 Cu6 110.8(5) . . yes
C43 N7 C45 122.0(7) . . yes
C43 N7 Cu7 125.5(6) . . yes
C45 N7 Cu7 112.0(5) . . yes
C48 N8 C47 121.8(7) . . yes
C48 N8 Cu8 126.2(6) . . yes
C47 N8 Cu8 111.9(5) . . yes
O1 C1 C3 125.0(8) . . yes
O1 C1 C2 115.0(8) . . yes
C3 C1 C2 120.0(8) . . yes
C1 C3 C4 127.0(8) . . yes
N1 C4 C3 122.5(7) . . yes
N1 C4 C5 120.1(8) . . yes
C3 C4 C5 117.4(8) . . yes
C7 C6 N1 109.3(7) . . yes
O2 C7 C6 112.0(7) . . yes
O2 C7 C8 110.2(7) . . yes
C6 C7 C8 115.1(8) . . yes
N2 C8 C7 107.8(7) . . yes
N2 C9 C11 121.5(8) . . yes
N2 C9 C10 120.9(8) . . yes
C11 C9 C10 117.6(7) . . yes
C12 C11 C9 127.5(8) . . yes
O3 C12 C11 125.0(8) . . yes
O3 C12 C13 114.6(8) . . yes
C11 C12 C13 120.4(8) . . yes
O4 C14 C16 124.9(7) . . yes
O4 C14 C15 113.8(7) . . yes
C16 C14 C15 121.3(7) . . yes
C14 C16 C17 127.5(8) . . yes
N3 C17 C16 122.2(7) . . yes
N3 C17 C18 120.9(8) . . yes
C16 C17 C18 116.9(8) . . yes
C20 C19 N3 107.5(7) . . yes
O5 C20 C19 113.9(8) . . yes
O5 C20 C21 112.9(8) . . yes
C19 C20 C21 118.0(8) . . yes
C20 C21 N4 109.4(7) . . yes
N4 C22 C24 122.5(9) . . yes
N4 C22 C23 119.7(9) . . yes
C24 C22 C23 117.9(9) . . yes
C25 C24 C22 127.8(8) . . yes
O6 C25 C24 125.2(8) . . yes
O6 C25 C26 113.5(8) . . yes
C24 C25 C26 121.2(8) . . yes
O7 C27 C29 126.2(9) . . yes
O7 C27 C28 113.9(9) . . yes
C29 C27 C28 119.9(9) . . yes
C27 C29 C30 125.2(9) . . yes
N5 C30 C29 122.6(9) . . yes
N5 C30 C31 121.1(9) . . yes
C29 C30 C31 116.3(9) . . yes
N5 C32 C33 107.1(7) . . yes
O8 C33 C34 108.4(7) . . yes
O8 C33 C32 109.9(7) . . yes
C34 C33 C32 111.6(7) . . yes
N6 C34 C33 107.7(7) . . yes
N6 C35 C37 122.4(8) . . yes
N6 C35 C36 119.7(9) . . yes
C37 C35 C36 117.8(8) . . yes
C38 C37 C35 126.4(8) . . yes
O9 C38 C37 124.8(8) . . yes
O9 C38 C39 113.6(8) . . yes
C37 C38 C39 121.6(8) . . yes
O10 C40 C42 125.6(9) . . yes
O10 C40 C41 113.6(8) . . yes
C42 C40 C41 120.8(8) . . yes
C40 C42 C43 126.5(8) . . yes
N7 C43 C42 122.5(8) . . yes
N7 C43 C44 121.5(9) . . yes
C42 C43 C44 116.0(8) . . yes
N7 C45 C46 107.6(7) . . yes
O11 C46 C47 109.3(7) . . yes
O11 C46 C45 107.8(6) . . yes
C47 C46 C45 112.2(7) . . yes
N8 C47 C46 109.0(7) . . yes
N8 C48 C50 121.5(7) . . yes
N8 C48 C49 121.1(8) . . yes
C50 C48 C49 117.4(8) . . yes
C51 C50 C48 126.7(8) . . yes
O12 C51 C50 126.1(8) . . yes
O12 C51 C52 113.1(8) . . yes
C50 C51 C52 120.7(8) . . yes
O14 O20 O11 84.5(2) . . yes
O14 O20 Cu4 77.1(2) . . yes
O11 O20 Cu4 84.8(2) . . yes
O14 O20 O15 54.8(2) . . yes
O11 O20 O15 57.0(2) . . yes
Cu4 O20 O15 37.05(12) . . yes
O14 O20 O22 99.7(4) . . yes
O11 O20 O22 163.3(4) . . yes
Cu4 O20 O22 80.5(4) . . yes
O15 O20 O22 112.4(4) . . yes
Cu1 O21 O8 87.1(2) . . yes
Cu1 O21 O4 107.9(2) . . yes
O8 O21 O4 114.0(3) . . yes
Cu1 O21 O13 37.84(12) . . yes
O8 O21 O13 57.2(2) . . yes
O4 O21 O13 97.8(2) . . yes
Cu1 O21 O14 71.7(2) . . yes
O8 O21 O14 79.0(2) . . yes
O4 O21 O14 49.9(2) . . yes
O13 O21 O14 48.50(15) . . yes
O18 Cl1 O17 119.3(12) . . yes
O18 Cl1 O16 118.6(10) . . yes
O17 Cl1 O16 116.9(9) . . yes
O18 Cl1 O19 94.4(14) . . yes
O17 Cl1 O19 98.1(12) . . yes
O16 Cl1 O19 100.3(10) . . yes
C55 C54 C53 157.1(41) . . yes
C54 C55 C56 123.2(34) . . yes
C57 C56 C55 158.1(31) . . yes
C57 C56 C59 100.2(28) . . yes
C55 C56 C59 101.0(28) . . yes
C58 C57 C56 104.7(28) . . yes

loop_
_geom_bond_atom_site_label_1
_geom_bond_atom_site_label_2
_geom_bond_distance
_geom_bond_site_symmetry_2
_geom_bond_publ_flag
Cu1 O1 1.919(5) . yes
Cu1 N1 1.921(7) . yes
Cu1 O2 1.965(5) . yes
Cu1 O13 1.994(5) . yes
Cu1 O12 2.696(6) . yes
Cu1 O21 2.749(8) . yes
Cu1 Cu6 3.1254(15) . yes
Cu1 Cu8 3.323(2) . yes
Cu1 Cu2 3.642(2) . yes
Cu2 O3 1.927(5) . yes
Cu2 N2 1.931(6) . yes
Cu2 O2 1.935(5) . yes
Cu2 O14 2.008(5) . yes
Cu2 O4 2.614(5) . yes
Cu2 Cu3 2.932(2) . yes
Cu3 O5 1.911(5) . yes
Cu3 N3 1.921(6) . yes
Cu3 O4 1.920(5) . yes
Cu3 O14 1.990(5) . yes
Cu3 O3 2.524(6) . yes
Cu3 Cu4 3.540(2) . yes
Cu4 O6 1.901(6) . yes
Cu4 N4 1.923(7) . yes
Cu4 O5 1.927(5) . yes
Cu4 O15 1.987(5) . yes
Cu4 O7 2.663(6) . yes
Cu4 O20 2.952(8) . yes
Cu4 Cu7 3.173(2) . yes
Cu4 Cu5 3.283(2) . yes
Cu5 O7 1.914(6) . yes
Cu5 N5 1.919(7) . yes
Cu5 O8 1.969(5) . yes
Cu5 O15 1.987(5) . yes
Cu5 O10 2.423(5) . yes
Cu5 Cu7 3.133(2) . yes
Cu5 Cu6 3.483(2) . yes
Cu6 O9 1.922(6) . yes
Cu6 N6 1.937(6) . yes
Cu6 O8 1.966(5) . yes
Cu6 O13 2.002(5) . yes
Cu6 O1 2.359(5) . yes
Cu6 Cu8 3.107(2) . yes
Cu7 O10 1.921(6) . yes
Cu7 N7 1.935(6) . yes
Cu7 O11 1.972(5) . yes
Cu7 O15 1.988(5) . yes
Cu7 O6 2.446(6) . yes
Cu7 Cu8 3.475(2) . yes
Cu8 O12 1.915(5) . yes
Cu8 N8 1.925(6) . yes
Cu8 O13 1.981(5) . yes
Cu8 O11 1.991(5) . yes
Cu8 O9 2.379(5) . yes
O1 C1 1.288(9) . yes
O2 C7 1.431(9) . yes
O3 C12 1.294(10) . yes
O4 C14 1.307(9) . yes
O4 O21 2.851(8) . yes
O5 C20 1.399(11) . yes
O6 C25 1.295(10) . yes
O7 C27 1.278(10) . yes
O8 C33 1.448(9) . yes
O8 O21 2.847(8) . yes
O9 C38 1.301(9) . yes
O10 C40 1.292(10) . yes
O11 C46 1.436(9) . yes
O11 O20 2.819(9) . yes
O12 C51 1.296(10) . yes
O13 O14 2.748(6) . yes
O13 O15 3.144(7) . yes
O13 O21 3.235(8) . yes
O14 O20 2.788(8) . yes
O14 O15 2.807(7) . yes
O14 O21 3.440(8) . yes
O15 O20 3.243(9) . yes
N1 C4 1.296(10) . yes
N1 C6 1.453(10) . yes
N2 C9 1.320(9) . yes
N2 C8 1.452(9) . yes
N3 C17 1.291(10) . yes
N3 C19 1.484(10) . yes
N4 C22 1.295(11) . yes
N4 C21 1.482(11) . yes
N5 C30 1.298(11) . yes
N5 C32 1.463(11) . yes
N6 C35 1.297(10) . yes
N6 C34 1.477(11) . yes
N7 C43 1.294(11) . yes
N7 C45 1.460(10) . yes
N8 C48 1.302(10) . yes
N8 C47 1.453(10) . yes
C1 C3 1.370(12) . yes
C1 C2 1.513(12) . yes
C3 C4 1.413(12) . yes
C4 C5 1.514(12) . yes
C6 C7 1.449(12) . yes
C7 C8 1.494(11) . yes
C9 C11 1.414(12) . yes
C9 C10 1.508(11) . yes
C11 C12 1.360(12) . yes
C12 C13 1.509(12) . yes
C14 C16 1.363(11) . yes
C14 C15 1.484(11) . yes
C16 C17 1.420(12) . yes
C17 C18 1.530(11) . yes
C19 C20 1.467(12) . yes
C20 C21 1.471(12) . yes
C22 C24 1.408(13) . yes
C22 C23 1.517(13) . yes
C24 C25 1.365(13) . yes
C25 C26 1.518(13) . yes
C27 C29 1.379(13) . yes
C27 C28 1.513(14) . yes
C29 C30 1.413(13) . yes
C30 C31 1.508(13) . yes
C32 C33 1.526(12) . yes
C33 C34 1.515(12) . yes
C35 C37 1.416(13) . yes
C35 C36 1.500(12) . yes
C37 C38 1.355(12) . yes
C38 C39 1.510(13) . yes
C40 C42 1.356(12) . yes
C40 C41 1.514(13) . yes
C42 C43 1.436(13) . yes
C43 C44 1.515(12) . yes
C45 C46 1.533(12) . yes
C46 C47 1.502(12) . yes
C48 C50 1.430(12) . yes
C48 C49 1.505(11) . yes
C50 C51 1.349(12) . yes
C51 C52 1.509(12) . yes
O20 O22 3.29(2) . yes
Cl1 O18 1.308(15) . yes
Cl1 O17 1.320(11) . yes
Cl1 O16 1.402(10) . yes
Cl1 O19 1.45(2) . yes
C53 C54 1.63(3) . yes
C54 C55 1.40(3) . yes
C55 C56 1.65(3) . yes
C56 C57 1.59(2) . yes
C56 C59 1.62(3) . yes
C57 C58 1.35(2) . yes
